data_7012134
loop_
_publ_author_name
'Hitchcock, Peter B.'
'Handley, Darren A.'
'Huei Lee, Ting'
'Jeffery Leigh, G.'

_publ_section_title
;
 Anomalous reactions of the diamine Me2NCH2NMe2 with nickel(ii) and
 cobalt(ii)
;
_journal_issue 24
_journal_name_full 'Journal of the Chemical Society, Dalton Transactions'
_journal_page_first 4720
_journal_paper_doi 10.1039/b207818j
_journal_year 2002
_chemical_formula_sum 'C10 H27 Cl3 N4 Ni'
_chemical_formula_weight 368.42
_chemical_name_common '[Me2NCHNMe2][NiCl3(Me2NCH2NMe2)]'
_space_group_IT_number 14
_symmetry_cell_setting monoclinic
_symmetry_space_group_name_Hall '-P 2yn'
_symmetry_space_group_name_H-M 'P 1 21/n 1'
_atom_sites_solution_hydrogens geom
_atom_sites_solution_primary direct
_atom_sites_solution_secondary difmap
_audit_creation_method SHELXL-97
_cell_angle_alpha 90.00
_cell_angle_beta 115.10(2)
_cell_angle_gamma 90.00
_cell_formula_units_Z 4
_cell_length_a 15.257(3)
_cell_length_b 7.922(2)
_cell_length_c 15.488(5)
_cell_measurement_reflns_used 25
_cell_measurement_temperature 173(2)
_cell_measurement_theta_max 10
_cell_measurement_theta_min 7
_cell_volume 1695.2(8)
_computing_cell_refinement 'Enraf-Nonius CAD4'
_computing_data_collection 'Enraf-Nonius CAD4'
_computing_molecular_graphics 'CAMERON (Watkin and Pearce,1993)'
_computing_publication_material SHELXL-93
_computing_structure_refinement 'SHELXL-97 (Sheldrick, 1997)'
_computing_structure_solution 'SHELXS-97 (Sheldrick, 1990)'
_diffrn_ambient_temperature 173(2)
_diffrn_measured_fraction_theta_full 0.999
_diffrn_measured_fraction_theta_max 0.999
_diffrn_measurement_method \w--2\q
_diffrn_radiation_monochromator graphite
_diffrn_radiation_source 'fine-focus sealed tube'
_diffrn_radiation_type MoK\a
_diffrn_radiation_wavelength 0.71073
_diffrn_reflns_av_R_equivalents 0.0325
_diffrn_reflns_av_sigmaI/netI 0.0451
_diffrn_reflns_limit_h_max 20
_diffrn_reflns_limit_h_min 0
_diffrn_reflns_limit_k_max 10
_diffrn_reflns_limit_k_min 0
_diffrn_reflns_limit_l_max 18
_diffrn_reflns_limit_l_min -20
_diffrn_reflns_number 4216
_diffrn_reflns_theta_full 27.98
_diffrn_reflns_theta_max 27.98
_diffrn_reflns_theta_min 2.47
_diffrn_standards_decay_% 0
_diffrn_standards_interval_time 120
_diffrn_standards_number 2
_exptl_absorpt_coefficient_mu 1.608
_exptl_absorpt_correction_T_max 1.00
_exptl_absorpt_correction_T_min 0.75
_exptl_absorpt_correction_type empirical
_exptl_crystal_colour red
_exptl_crystal_density_diffrn 1.444
_exptl_crystal_density_method 'not measured'
_exptl_crystal_description block
_exptl_crystal_F_000 776
_exptl_crystal_size_max 0.35
_exptl_crystal_size_mid 0.30
_exptl_crystal_size_min 0.20
_refine_diff_density_max 0.886
_refine_diff_density_min -1.168
_refine_diff_density_rms 0.091
_refine_ls_extinction_coef 0.0028(6)
_refine_ls_extinction_expression Fc^*^=kFc[1+0.001xFc^2^\l^3^/sin(2\q)]^-1/4^
_refine_ls_extinction_method SHELXL
_refine_ls_goodness_of_fit_ref 1.050
_refine_ls_hydrogen_treatment mixed
_refine_ls_matrix_type full
_refine_ls_number_parameters 176
_refine_ls_number_reflns 4077
_refine_ls_number_restraints 0
_refine_ls_restrained_S_all 1.050
_refine_ls_R_factor_all 0.0469
_refine_ls_R_factor_gt 0.0369
_refine_ls_shift/su_max 0.001
_refine_ls_shift/su_mean 0.000
_refine_ls_structure_factor_coef Fsqd
_refine_ls_weighting_details 'calc w=1/[\s^2^(Fo^2^)+(0.0546P)^2^+0.1237P] where P=(Fo^2^+2Fc^2^)/3'
_refine_ls_weighting_scheme calc
_refine_ls_wR_factor_gt 0.0923
_refine_ls_wR_factor_ref 0.0980
_reflns_number_gt 3441
_reflns_number_total 4077
_reflns_threshold_expression >2sigma(I)
_cod_data_source_file b207818j.txt
_cod_data_source_block jan1099
_cod_original_sg_symbol_H-M P2(1)/n
_cod_database_code 7012134

loop_
_symmetry_equiv_pos_as_xyz
'x, y, z'
'x+1/2, -y+1/2, z+1/2'
'-x, -y, -z'
'-x-1/2, y-1/2, -z-1/2'

loop_
_atom_site_label
_atom_site_type_symbol
_atom_site_fract_x
_atom_site_fract_y
_atom_site_fract_z
_atom_site_U_iso_or_equiv
_atom_site_adp_type
_atom_site_occupancy
_atom_site_symmetry_multiplicity
_atom_site_calc_flag
_atom_site_refinement_flags
_atom_site_disorder_assembly
_atom_site_disorder_group
Ni Ni 0.763705(19) 0.15643(3) 0.072089(19) 0.01529(10) Uani 1 1 d . . .
Cl1 Cl 0.91495(4) 0.07664(9) 0.18243(5) 0.03372(17) Uani 1 1 d . . .
Cl2 Cl 0.69066(4) -0.10450(7) 0.05015(4) 0.02560(14) Uani 1 1 d . . .
Cl3 Cl 0.79094(4) 0.20525(8) -0.06326(4) 0.02632(15) Uani 1 1 d . . .
N1 N 0.62772(13) 0.2867(2) 0.02218(14) 0.0183(4) Uani 1 1 d . . .
N2 N 0.77782(14) 0.4110(2) 0.11891(14) 0.0205(4) Uani 1 1 d . . .
N3 N 0.67885(14) -0.3001(2) -0.18375(14) 0.0214(4) Uani 1 1 d . . .
N4 N 0.84962(14) -0.2723(2) -0.10767(15) 0.0220(4) Uani 1 1 d . . .
C1 C 0.56376(18) 0.2758(3) -0.08052(18) 0.0294(5) Uani 1 1 d . . .
H1C H 0.5367 0.1617 -0.0958 0.044 Uiso 1 1 calc R . .
H1B H 0.6010 0.3008 -0.1173 0.044 Uiso 1 1 calc R . .
H1A H 0.5110 0.3578 -0.0967 0.044 Uiso 1 1 calc R . .
C2 C 0.57009(17) 0.2494(3) 0.07578(19) 0.0270(5) Uani 1 1 d . . .
H2C H 0.6106 0.2631 0.1442 0.040 Uiso 1 1 calc R . .
H2B H 0.5462 0.1331 0.0629 0.040 Uiso 1 1 calc R . .
H2A H 0.5151 0.3273 0.0559 0.040 Uiso 1 1 calc R . .
C3 C 0.67820(16) 0.4504(3) 0.04876(17) 0.0208(4) Uani 1 1 d . . .
H3B H 0.6457 0.5254 0.0773 0.025 Uiso 1 1 calc R . .
H3A H 0.6790 0.5070 -0.0079 0.025 Uiso 1 1 calc R . .
C4 C 0.85075(17) 0.5160(3) 0.1053(2) 0.0322(6) Uani 1 1 d . . .
H4C H 0.8440 0.5028 0.0398 0.048 Uiso 1 1 calc R . .
H4B H 0.9157 0.4804 0.1501 0.048 Uiso 1 1 calc R . .
H4A H 0.8410 0.6347 0.1168 0.048 Uiso 1 1 calc R . .
C5 C 0.7904(2) 0.4268(4) 0.21846(19) 0.0344(6) Uani 1 1 d . . .
H5C H 0.8562 0.3924 0.2618 0.052 Uiso 1 1 calc R . .
H5B H 0.7435 0.3542 0.2284 0.052 Uiso 1 1 calc R . .
H5A H 0.7799 0.5444 0.2313 0.052 Uiso 1 1 calc R . .
C6 C 0.58804(18) -0.2176(4) -0.1971(2) 0.0324(6) Uani 1 1 d . . .
H6C H 0.6021 -0.1199 -0.1545 0.049 Uiso 1 1 calc R . .
H6B H 0.5473 -0.2976 -0.1823 0.049 Uiso 1 1 calc R . .
H6A H 0.5539 -0.1800 -0.2634 0.049 Uiso 1 1 calc R . .
C7 C 0.66693(18) -0.4549(3) -0.23952(18) 0.0267(5) Uani 1 1 d . . .
H7C H 0.6723 -0.4282 -0.2989 0.040 Uiso 1 1 calc R . .
H7B H 0.6031 -0.5039 -0.2545 0.040 Uiso 1 1 calc R . .
H7A H 0.7174 -0.5360 -0.2025 0.040 Uiso 1 1 calc R . .
C8 C 0.76026(17) -0.2338(3) -0.12339(17) 0.0218(5) Uani 1 1 d . . .
H8 H 0.7539(18) -0.153(3) -0.0861(18) 0.012(6) Uiso 1 1 d . . .
C9 C 0.92945(19) -0.1965(4) -0.0255(2) 0.0335(6) Uani 1 1 d . . .
H9C H 0.9034 -0.1158 0.0056 0.050 Uiso 1 1 calc R . .
H9B H 0.9731 -0.1377 -0.0471 0.050 Uiso 1 1 calc R . .
H9A H 0.9652 -0.2852 0.0199 0.050 Uiso 1 1 calc R . .
C10 C 0.87913(19) -0.3833(4) -0.1662(2) 0.0325(6) Uani 1 1 d . . .
H10C H 0.8884 -0.4982 -0.1404 0.049 Uiso 1 1 calc R . .
H10B H 0.9399 -0.3422 -0.1657 0.049 Uiso 1 1 calc R . .
H10A H 0.8288 -0.3839 -0.2318 0.049 Uiso 1 1 calc R . .

loop_
_atom_site_aniso_label
_atom_site_aniso_U_11
_atom_site_aniso_U_22
_atom_site_aniso_U_33
_atom_site_aniso_U_23
_atom_site_aniso_U_13
_atom_site_aniso_U_12
Ni 0.01484(15) 0.01202(15) 0.01810(16) 0.00004(10) 0.00610(11) 0.00227(10)
Cl1 0.0209(3) 0.0357(3) 0.0326(3) 0.0001(3) -0.0003(2) 0.0118(2)
Cl2 0.0310(3) 0.0127(3) 0.0353(3) -0.0015(2) 0.0162(3) -0.0021(2)
Cl3 0.0317(3) 0.0265(3) 0.0263(3) 0.0027(2) 0.0177(3) 0.0046(2)
N1 0.0160(9) 0.0143(8) 0.0242(9) 0.0004(7) 0.0083(8) 0.0006(7)
N2 0.0192(9) 0.0140(9) 0.0263(10) -0.0034(7) 0.0077(8) -0.0005(7)
N3 0.0201(9) 0.0202(9) 0.0259(10) -0.0004(8) 0.0116(8) -0.0002(8)
N4 0.0182(9) 0.0189(9) 0.0291(10) -0.0005(8) 0.0102(8) -0.0003(8)
C1 0.0231(12) 0.0294(13) 0.0281(13) -0.0012(10) 0.0036(10) 0.0029(10)
C2 0.0200(11) 0.0247(12) 0.0398(14) 0.0041(11) 0.0161(11) 0.0020(9)
C3 0.0191(10) 0.0117(10) 0.0302(12) 0.0014(8) 0.0093(9) 0.0028(8)
C4 0.0208(11) 0.0191(11) 0.0561(17) -0.0047(11) 0.0156(12) -0.0059(9)
C5 0.0360(14) 0.0350(14) 0.0278(13) -0.0117(11) 0.0094(11) 0.0015(12)
C6 0.0208(12) 0.0374(14) 0.0395(15) -0.0005(12) 0.0134(11) 0.0043(11)
C7 0.0281(12) 0.0236(12) 0.0289(12) -0.0047(10) 0.0125(10) -0.0073(10)
C8 0.0231(11) 0.0183(11) 0.0256(12) -0.0022(9) 0.0118(10) 0.0001(9)
C9 0.0233(12) 0.0329(14) 0.0391(15) -0.0051(12) 0.0083(11) -0.0071(11)
C10 0.0248(12) 0.0326(14) 0.0441(16) -0.0060(12) 0.0185(12) 0.0037(11)

loop_
_atom_type_symbol
_atom_type_description
_atom_type_scat_dispersion_real
_atom_type_scat_dispersion_imag
_atom_type_scat_source
C C 0.0033 0.0016 'International Tables Vol C Tables 4.2.6.8 and 6.1.1.4'
H H 0.0000 0.0000 'International Tables Vol C Tables 4.2.6.8 and 6.1.1.4'
Cl Cl 0.1484 0.1585 'International Tables Vol C Tables 4.2.6.8 and 6.1.1.4'
N N 0.0061 0.0033 'International Tables Vol C Tables 4.2.6.8 and 6.1.1.4'
Ni Ni 0.3393 1.1124 'International Tables Vol C Tables 4.2.6.8 and 6.1.1.4'

loop_
_geom_angle_atom_site_label_1
_geom_angle_atom_site_label_2
_geom_angle_atom_site_label_3
_geom_angle
_geom_angle_site_symmetry_1
_geom_angle_site_symmetry_3
_geom_angle_publ_flag
N2 Ni N1 66.96(7) . . ?
N2 Ni Cl1 94.75(6) . . ?
N1 Ni Cl1 155.62(6) . . ?
N2 Ni Cl2 151.07(6) . . ?
N1 Ni Cl2 92.59(6) . . ?
Cl1 Ni Cl2 97.64(3) . . ?
N2 Ni Cl3 96.80(6) . . ?
N1 Ni Cl3 96.31(6) . . ?
Cl1 Ni Cl3 101.99(3) . . ?
Cl2 Ni Cl3 105.98(3) . . ?
C2 N1 C1 108.44(19) . . ?
C2 N1 C3 112.65(18) . . ?
C1 N1 C3 112.40(19) . . ?
C2 N1 Ni 114.68(14) . . ?
C1 N1 Ni 117.17(15) . . ?
C3 N1 Ni 90.67(12) . . ?
C4 N2 C5 109.3(2) . . ?
C4 N2 C3 112.24(19) . . ?
C5 N2 C3 112.79(19) . . ?
C4 N2 Ni 117.41(15) . . ?
C5 N2 Ni 112.77(16) . . ?
C3 N2 Ni 91.49(12) . . ?
C8 N3 C6 118.5(2) . . ?
C8 N3 C7 126.9(2) . . ?
C6 N3 C7 114.6(2) . . ?
C8 N4 C10 126.2(2) . . ?
C8 N4 C9 118.7(2) . . ?
C10 N4 C9 115.0(2) . . ?
N1 C3 N2 105.77(17) . . ?
N3 C8 N4 129.5(2) . . ?

loop_
_geom_bond_atom_site_label_1
_geom_bond_atom_site_label_2
_geom_bond_distance
_geom_bond_site_symmetry_2
_geom_bond_publ_flag
Ni N2 2.1229(19) . ?
Ni N1 2.1465(19) . ?
Ni Cl1 2.3020(9) . ?
Ni Cl2 2.3041(8) . ?
Ni Cl3 2.3357(9) . ?
N1 C2 1.473(3) . ?
N1 C1 1.474(3) . ?
N1 C3 1.475(3) . ?
N2 C4 1.475(3) . ?
N2 C5 1.476(3) . ?
N2 C3 1.479(3) . ?
N3 C8 1.307(3) . ?
N3 C6 1.465(3) . ?
N3 C7 1.466(3) . ?
N4 C8 1.315(3) . ?
N4 C10 1.465(3) . ?
N4 C9 1.466(3) . ?
